data_7038769
loop_
_publ_author_name
'Zhao, Jie'
'Yang, Dong'
'Zhao, Yanxia'
'Cao, Liping'
'Zhang, Zhibin'
'Yang, Xiao-Juan'
'Wu, Biao'

_publ_section_title
;
 Phosphate-induced fluorescence of a tetraphenylethene-substituted
 tripodal tris(urea) receptor.
;
_journal_issue 17
_journal_name_full 'Dalton transactions (Cambridge, England : 2003)'
_journal_page_first 7360
_journal_page_last 7365
_journal_paper_doi 10.1039/c6dt00672h
_journal_volume 45
_journal_year 2016
_chemical_formula_sum 'C87 H75 N7 O3'
_chemical_formula_weight 1266.54
_chemical_name_systematic
; 
 ? 
;
_space_group_IT_number 2
_symmetry_cell_setting triclinic
_symmetry_space_group_name_Hall '-P 1'
_symmetry_space_group_name_H-M 'P -1'
_atom_sites_solution_hydrogens geom
_atom_sites_solution_primary direct
_atom_sites_solution_secondary difmap
_audit_creation_method SHELXL-97
_audit_update_record
;
2015-08-28 deposited with the CCDC.
2016-03-08 downloaded from the CCDC.
;
_cell_angle_alpha 70.578(7)
_cell_angle_beta 78.928(7)
_cell_angle_gamma 70.749(7)
_cell_formula_units_Z 2
_cell_length_a 13.720(4)
_cell_length_b 15.939(5)
_cell_length_c 19.972(6)
_cell_measurement_temperature 296(2)
_cell_volume 3872(2)
_computing_cell_refinement 'Bruker SMART'
_computing_data_collection 'Bruker SMART APEX II'
_computing_data_reduction 'Bruker SAINT'
_computing_molecular_graphics SHELXTL
_computing_publication_material SHELXTL
_computing_structure_refinement 'SHELXL-97 (Sheldrick, 2008)'
_computing_structure_solution 'SHELXS-97 (Sheldrick, 2008)'
_diffrn_ambient_temperature 296(2)
_diffrn_measured_fraction_theta_full 0.981
_diffrn_measured_fraction_theta_max 0.981
_diffrn_measurement_device_type 'Bruker APEX II area detector'
_diffrn_measurement_method '\w scan'
_diffrn_radiation_monochromator graphite
_diffrn_radiation_source 'fine-focus sealed tube'
_diffrn_radiation_type MoK\a
_diffrn_radiation_wavelength 0.71073
_diffrn_reflns_av_R_equivalents 0.0564
_diffrn_reflns_av_sigmaI/netI 0.1425
_diffrn_reflns_limit_h_max 16
_diffrn_reflns_limit_h_min -16
_diffrn_reflns_limit_k_max 9
_diffrn_reflns_limit_k_min -18
_diffrn_reflns_limit_l_max 22
_diffrn_reflns_limit_l_min -23
_diffrn_reflns_number 21516
_diffrn_reflns_theta_full 25.02
_diffrn_reflns_theta_max 25.02
_diffrn_reflns_theta_min 1.41
_exptl_absorpt_coefficient_mu 0.066
_exptl_absorpt_correction_T_max 0.9869
_exptl_absorpt_correction_T_min 0.9836
_exptl_absorpt_correction_type multi-scan
_exptl_absorpt_process_details SADABS
_exptl_crystal_colour colorless
_exptl_crystal_density_diffrn 1.086
_exptl_crystal_density_method 'not measured'
_exptl_crystal_description block
_exptl_crystal_F_000 1340
_exptl_crystal_size_max 0.25
_exptl_crystal_size_mid 0.20
_exptl_crystal_size_min 0.20
_platon_squeeze_details
;
;
_refine_diff_density_max 0.468
_refine_diff_density_min -0.201
_refine_diff_density_rms 0.049
_refine_ls_extinction_coef 0.0013(3)
_refine_ls_extinction_expression Fc^*^=kFc[1+0.001xFc^2^\l^3^/sin(2\q)]^-1/4^
_refine_ls_extinction_method SHELXL
_refine_ls_goodness_of_fit_ref 1.022
_refine_ls_hydrogen_treatment constr
_refine_ls_matrix_type full
_refine_ls_number_parameters 851
_refine_ls_number_reflns 13404
_refine_ls_number_restraints 0
_refine_ls_restrained_S_all 1.022
_refine_ls_R_factor_all 0.1900
_refine_ls_R_factor_gt 0.0829
_refine_ls_shift/su_max 0.000
_refine_ls_shift/su_mean 0.000
_refine_ls_structure_factor_coef Fsqd
_refine_ls_weighting_details 'calc w=1/[\s^2^(Fo^2^)+(0.0200P)^2^+2.2000P] where P=(Fo^2^+2Fc^2^)/3'
_refine_ls_weighting_scheme calc
_refine_ls_wR_factor_gt 0.1656
_refine_ls_wR_factor_ref 0.1891
_reflns_number_gt 5258
_reflns_number_total 13404
_reflns_threshold_expression >2sigma(I)
_cod_data_source_file c6dt00672h2.cif
_cod_data_source_block 1
_cod_depositor_comments
;
The following automatic conversions were performed:

'_symmetry_cell_setting' value 'Triclinic' changed to 'triclinic'
according to
/usr/data/users/saulius/crontab/automatic-downloads/rss-feeds/RSC/lib/dictionaries/cif_core.dic
dictionary named 'cif_core.dic' version 2.4.2 from 2011-04-26.

'_exptl_absorpt_correction_type' value 'Multi-scan' changed to
'multi-scan' according to
/usr/data/users/saulius/crontab/automatic-downloads/rss-feeds/RSC/lib/dictionaries/cif_core.dic
dictionary named 'cif_core.dic' version 2.4.2 from 2011-04-26.

Automatic conversion script
Id: cif_fix_values 4268 2015-11-12 08:31:59Z antanas 

 Adding full bibliography for 7038769--7038771.cif.
;
_cod_original_sg_symbol_H-M 'P-1   '
_cod_database_code 7038769

loop_
_symmetry_equiv_pos_as_xyz
'x, y, z'
'-x, -y, -z'

loop_
_atom_site_label
_atom_site_type_symbol
_atom_site_fract_x
_atom_site_fract_y
_atom_site_fract_z
_atom_site_U_iso_or_equiv
_atom_site_adp_type
_atom_site_occupancy
_atom_site_symmetry_multiplicity
_atom_site_calc_flag
_atom_site_refinement_flags
C81 C 0.6977(4) -0.1893(3) 0.1580(2) 0.119(2) Uani 1 1 d G
H81 H 0.6807 -0.2195 0.2053 0.143 Uiso 1 1 calc R
C76 C 0.6255(3) -0.1117(3) 0.1206(3) 0.0841(16) Uani 1 1 d G
C77 C 0.6509(4) -0.0666(3) 0.0499(2) 0.0967(18) Uani 1 1 d G
H77 H 0.6026 -0.0146 0.0249 0.116 Uiso 1 1 calc R
C78 C 0.7485(4) -0.0991(4) 0.0167(2) 0.138(3) Uani 1 1 d G
H78 H 0.7655 -0.0689 -0.0306 0.165 Uiso 1 1 calc R
C79 C 0.8207(3) -0.1767(4) 0.0541(4) 0.175(4) Uani 1 1 d G
H79 H 0.8860 -0.1985 0.0319 0.210 Uiso 1 1 calc R
C80 C 0.7953(3) -0.2218(3) 0.1248(4) 0.164(4) Uani 1 1 d G
H80 H 0.8436 -0.2738 0.1499 0.197 Uiso 1 1 calc R
C12 C 0.7667(4) 0.5896(3) 0.4144(2) 0.0789(15) Uani 1 1 d G
C13 C 0.8144(3) 0.6516(4) 0.3639(2) 0.144(3) Uani 1 1 d G
H13 H 0.8792 0.6295 0.3411 0.173 Uiso 1 1 calc R
C14 C 0.7654(6) 0.7465(4) 0.3475(3) 0.229(7) Uani 1 1 d G
H14 H 0.7973 0.7879 0.3138 0.275 Uiso 1 1 calc R
C15 C 0.6686(6) 0.7794(3) 0.3816(4) 0.243(8) Uani 1 1 d G
H15 H 0.6358 0.8429 0.3706 0.291 Uiso 1 1 calc R
C16 C 0.6209(4) 0.7174(4) 0.4320(3) 0.193(5) Uani 1 1 d G
H16 H 0.5561 0.7394 0.4548 0.232 Uiso 1 1 calc R
C17 C 0.6699(4) 0.6225(4) 0.4484(2) 0.138(3) Uani 1 1 d G
H17 H 0.6380 0.5810 0.4822 0.166 Uiso 1 1 calc R
O1 O 0.89728(18) 0.5885(2) 0.03276(13) 0.0567(8) Uani 1 1 d .
O2 O 0.79659(19) 0.3426(2) -0.03138(14) 0.0598(8) Uani 1 1 d .
O3 O 0.4474(2) 0.4222(2) -0.05220(16) 0.0725(9) Uani 1 1 d .
N1 N 0.7485(2) 0.5559(2) -0.15448(16) 0.0493(9) Uani 1 1 d .
N2 N 0.7603(2) 0.6007(2) -0.02161(16) 0.0510(9) Uani 1 1 d .
H90 H 0.7052 0.5839 -0.0168 0.061 Uiso 1 1 calc R
N3 N 0.7490(2) 0.5596(2) 0.10025(16) 0.0457(8) Uani 1 1 d .
H91 H 0.6863 0.5624 0.0972 0.055 Uiso 1 1 calc R
N4 N 0.9324(2) 0.3988(2) -0.08961(16) 0.0540(10) Uani 1 1 d .
H92 H 0.9885 0.4092 -0.0858 0.065 Uiso 1 1 calc R
N5 N 0.9106(2) 0.3513(2) 0.03431(17) 0.0510(9) Uani 1 1 d .
H93 H 0.9655 0.3668 0.0330 0.061 Uiso 1 1 calc R
N6 N 0.6007(2) 0.4569(3) -0.0801(2) 0.0682(11) Uani 1 1 d .
H94 H 0.6634 0.4396 -0.0692 0.082 Uiso 1 1 calc R
N7 N 0.5905(2) 0.3213(3) 0.0033(2) 0.0675(11) Uani 1 1 d .
H95 H 0.6511 0.3185 0.0112 0.081 Uiso 1 1 calc R
C1 C 0.7344(3) 0.6492(3) -0.1486(2) 0.0580(12) Uani 1 1 d .
H1A H 0.6616 0.6770 -0.1363 0.070 Uiso 1 1 calc R
H1B H 0.7548 0.6881 -0.1945 0.070 Uiso 1 1 calc R
C2 C 0.7984(3) 0.6466(3) -0.0920(2) 0.0605(12) Uani 1 1 d .
H2A H 0.8706 0.6139 -0.1016 0.073 Uiso 1 1 calc R
H2B H 0.7944 0.7095 -0.0946 0.073 Uiso 1 1 calc R
C3 C 0.8076(3) 0.5827(3) 0.0374(2) 0.0441(10) Uani 1 1 d .
C4 C 0.7796(3) 0.5317(3) 0.1699(2) 0.0410(10) Uani 1 1 d .
C5 C 0.8769(3) 0.4761(3) 0.1879(2) 0.0468(10) Uani 1 1 d .
H5 H 0.9278 0.4593 0.1527 0.056 Uiso 1 1 calc R
C6 C 0.8997(3) 0.4446(3) 0.2589(2) 0.0538(11) Uani 1 1 d .
H6 H 0.9651 0.4048 0.2703 0.065 Uiso 1 1 calc R
C7 C 0.8289(3) 0.4705(3) 0.3127(2) 0.0508(11) Uani 1 1 d .
C8 C 0.7305(3) 0.5289(3) 0.2934(2) 0.0560(12) Uani 1 1 d .
H8 H 0.6807 0.5482 0.3281 0.067 Uiso 1 1 calc R
C9 C 0.7063(3) 0.5582(3) 0.2235(2) 0.0538(11) Uani 1 1 d .
H9 H 0.6402 0.5962 0.2121 0.065 Uiso 1 1 calc R
C10 C 0.8539(3) 0.4349(3) 0.3886(2) 0.0524(11) Uani 1 1 d .
C11 C 0.8204(3) 0.4861(3) 0.4348(2) 0.0623(12) Uani 1 1 d .
C18 C 0.8322(3) 0.4445(4) 0.5135(2) 0.0689(14) Uani 1 1 d .
C19 C 0.8064(4) 0.3639(4) 0.5529(3) 0.0792(15) Uani 1 1 d .
H19 H 0.7813 0.3331 0.5310 0.095 Uiso 1 1 calc R
C20 C 0.8677(4) 0.4905(4) 0.5488(3) 0.0987(19) Uani 1 1 d .
H20 H 0.8822 0.5461 0.5230 0.118 Uiso 1 1 calc R
C21 C 0.8816(5) 0.4551(7) 0.6208(4) 0.126(3) Uani 1 1 d .
H21 H 0.9084 0.4847 0.6428 0.151 Uiso 1 1 calc R
C22 C 0.8553(5) 0.3763(7) 0.6585(4) 0.120(3) Uani 1 1 d .
H22 H 0.8622 0.3533 0.7072 0.144 Uiso 1 1 calc R
C23 C 0.8185(4) 0.3290(4) 0.6267(3) 0.099(2) Uani 1 1 d .
H23 H 0.8018 0.2747 0.6537 0.119 Uiso 1 1 calc R
C24 C 0.9247(3) 0.3372(3) 0.4092(2) 0.0546(11) Uani 1 1 d .
C25 C 1.0160(4) 0.3150(4) 0.4399(3) 0.0827(16) Uani 1 1 d .
H25 H 1.0324 0.3613 0.4501 0.099 Uiso 1 1 calc R
C26 C 0.9033(4) 0.2644(4) 0.3975(2) 0.0760(15) Uani 1 1 d .
H26 H 0.8426 0.2768 0.3772 0.091 Uiso 1 1 calc R
C27 C 0.9685(5) 0.1732(4) 0.4148(3) 0.0947(18) Uani 1 1 d .
H27 H 0.9507 0.1260 0.4068 0.114 Uiso 1 1 calc R
C28 C 1.0592(5) 0.1546(5) 0.4436(3) 0.111(2) Uani 1 1 d .
H28 H 1.1043 0.0947 0.4549 0.133 Uiso 1 1 calc R
C29 C 1.0828(5) 0.2265(6) 0.4558(3) 0.111(2) Uani 1 1 d .
H29 H 1.1444 0.2147 0.4749 0.133 Uiso 1 1 calc R
C30 C 0.8511(3) 0.5230(3) -0.1929(2) 0.0595(13) Uani 1 1 d .
H30A H 0.8963 0.5578 -0.1910 0.071 Uiso 1 1 calc R
H30B H 0.8424 0.5348 -0.2425 0.071 Uiso 1 1 calc R
C31 C 0.9020(3) 0.4187(3) -0.1602(2) 0.0575(12) Uani 1 1 d .
H31A H 0.8537 0.3846 -0.1573 0.069 Uiso 1 1 calc R
H31B H 0.9627 0.3978 -0.1910 0.069 Uiso 1 1 calc R
C32 C 0.8759(3) 0.3645(3) -0.0299(2) 0.0450(10) Uani 1 1 d .
C33 C 0.8625(3) 0.3142(3) 0.1023(2) 0.0450(10) Uani 1 1 d .
C34 C 0.9214(3) 0.2528(3) 0.1570(2) 0.0541(11) Uani 1 1 d .
H34 H 0.9934 0.2357 0.1490 0.065 Uiso 1 1 calc R
C35 C 0.7543(3) 0.3414(3) 0.1166(2) 0.0476(10) Uani 1 1 d .
H35 H 0.7133 0.3858 0.0816 0.057 Uiso 1 1 calc R
C36 C 0.7079(3) 0.3022(3) 0.1829(2) 0.0516(11) Uani 1 1 d .
H36 H 0.6360 0.3196 0.1908 0.062 Uiso 1 1 calc R
C37 C 0.7663(3) 0.2377(3) 0.2377(2) 0.0479(10) Uani 1 1 d .
C38 C 0.8744(3) 0.2164(3) 0.2238(2) 0.0538(11) Uani 1 1 d .
H38 H 0.9158 0.1769 0.2602 0.065 Uiso 1 1 calc R
C39 C 0.7132(3) 0.1962(3) 0.3081(2) 0.0531(11) Uani 1 1 d .
C40 C 0.6159(3) 0.2590(3) 0.3316(2) 0.0547(11) Uani 1 1 d .
C41 C 0.5235(4) 0.2357(4) 0.3514(2) 0.0742(14) Uani 1 1 d .
H41 H 0.5222 0.1773 0.3524 0.089 Uiso 1 1 calc R
C42 C 0.4317(4) 0.2989(5) 0.3701(2) 0.0866(18) Uani 1 1 d .
H42 H 0.3702 0.2825 0.3826 0.104 Uiso 1 1 calc R
C43 C 0.4324(5) 0.3846(5) 0.3701(3) 0.096(2) Uani 1 1 d .
H43 H 0.3716 0.4257 0.3834 0.116 Uiso 1 1 calc R
C44 C 0.5222(5) 0.4102(5) 0.3506(3) 0.104(2) Uani 1 1 d .
H44 H 0.5225 0.4684 0.3506 0.124 Uiso 1 1 calc R
C45 C 0.6116(4) 0.3492(4) 0.3310(2) 0.0756(14) Uani 1 1 d .
H45 H 0.6717 0.3679 0.3167 0.091 Uiso 1 1 calc R
C46 C 0.7039(3) 0.0703(3) 0.4230(3) 0.0677(13) Uani 1 1 d .
C47 C 0.6996(4) 0.1129(4) 0.4736(3) 0.0881(17) Uani 1 1 d .
H47 H 0.7222 0.1655 0.4613 0.106 Uiso 1 1 calc R
C48 C 0.6609(5) 0.0769(6) 0.5437(3) 0.120(3) Uani 1 1 d .
H48 H 0.6584 0.1059 0.5776 0.143 Uiso 1 1 calc R
C49 C 0.6261(6) -0.0014(7) 0.5639(4) 0.136(3) Uani 1 1 d .
H49 H 0.6001 -0.0242 0.6107 0.163 Uiso 1 1 calc R
C50 C 0.6306(5) -0.0441(5) 0.5143(4) 0.128(3) Uani 1 1 d .
H50 H 0.6073 -0.0964 0.5274 0.154 Uiso 1 1 calc R
C51 C 0.6698(4) -0.0105(4) 0.4438(3) 0.0938(17) Uani 1 1 d .
H51 H 0.6735 -0.0410 0.4106 0.113 Uiso 1 1 calc R
C52 C 0.7459(3) 0.1050(3) 0.3471(2) 0.0576(12) Uani 1 1 d .
C53 C 0.8252(4) 0.0325(3) 0.3190(3) 0.0668(13) Uani 1 1 d .
C54 C 0.8169(4) 0.0231(4) 0.2527(3) 0.0863(16) Uani 1 1 d .
H54 H 0.7636 0.0653 0.2256 0.104 Uiso 1 1 calc R
C55 C 0.8853(6) -0.0468(5) 0.2269(4) 0.120(2) Uani 1 1 d .
H55 H 0.8807 -0.0511 0.1824 0.144 Uiso 1 1 calc R
C56 C 0.9615(6) -0.1104(5) 0.2699(5) 0.135(3) Uani 1 1 d .
H56 H 1.0074 -0.1592 0.2540 0.162 Uiso 1 1 calc R
C57 C 0.9028(4) -0.0344(4) 0.3597(3) 0.0935(18) Uani 1 1 d .
H57 H 0.9078 -0.0314 0.4046 0.112 Uiso 1 1 calc R
C58 C 0.9718(5) -0.1040(5) 0.3352(4) 0.123(2) Uani 1 1 d .
H58 H 1.0250 -0.1467 0.3621 0.147 Uiso 1 1 calc R
C59 C 0.6608(3) 0.5550(3) -0.1879(2) 0.0621(12) Uani 1 1 d .
H59A H 0.6840 0.5047 -0.2096 0.075 Uiso 1 1 calc R
H59B H 0.6400 0.6128 -0.2254 0.075 Uiso 1 1 calc R
C60 C 0.5687(3) 0.5430(3) -0.1352(2) 0.0637(13) Uani 1 1 d .
H60A H 0.5425 0.5944 -0.1147 0.076 Uiso 1 1 calc R
H60B H 0.5138 0.5419 -0.1588 0.076 Uiso 1 1 calc R
C61 C 0.5412(3) 0.4013(3) -0.0441(2) 0.0542(11) Uani 1 1 d .
C62 C 0.5571(3) 0.2427(3) 0.0411(2) 0.0546(11) Uani 1 1 d .
C63 C 0.4689(3) 0.2266(3) 0.0289(2) 0.0589(12) Uani 1 1 d .
H63 H 0.4270 0.2708 -0.0057 0.071 Uiso 1 1 calc R
C64 C 0.4433(3) 0.1466(3) 0.0670(3) 0.0627(12) Uani 1 1 d .
H64 H 0.3836 0.1384 0.0579 0.075 Uiso 1 1 calc R
C65 C 0.5020(4) 0.0786(4) 0.1179(3) 0.0769(15) Uani 1 1 d .
C66 C 0.5902(4) 0.0935(4) 0.1310(3) 0.0909(18) Uani 1 1 d .
H66 H 0.6323 0.0479 0.1648 0.109 Uiso 1 1 calc R
C67 C 0.6162(4) 0.1738(3) 0.0953(3) 0.0725(14) Uani 1 1 d .
H67 H 0.6736 0.1831 0.1069 0.087 Uiso 1 1 calc R
C68 C 0.4594(4) -0.0106(5) 0.1612(3) 0.095(2) Uani 1 1 d .
C69 C 0.3531(4) 0.0137(3) 0.1996(3) 0.0735(14) Uani 1 1 d .
C70 C 0.3319(5) 0.0739(4) 0.2391(3) 0.107(2) Uani 1 1 d .
H70 H 0.3847 0.0959 0.2433 0.128 Uiso 1 1 calc R
C71 C 0.2312(8) 0.1046(7) 0.2741(4) 0.160(4) Uani 1 1 d .
H71 H 0.2158 0.1447 0.3019 0.192 Uiso 1 1 calc R
C72 C 0.1589(9) 0.0683(9) 0.2625(7) 0.216(7) Uani 1 1 d .
H72 H 0.0919 0.0876 0.2834 0.259 Uiso 1 1 calc R
C73 C 0.1741(6) 0.0096(9) 0.2254(6) 0.195(5) Uani 1 1 d .
H73 H 0.1222 -0.0148 0.2233 0.234 Uiso 1 1 calc R
C74 C 0.2716(5) -0.0136(5) 0.1898(4) 0.130(3) Uani 1 1 d .
H74 H 0.2831 -0.0485 0.1583 0.156 Uiso 1 1 calc R
C75 C 0.5174(5) -0.0857(5) 0.1585(4) 0.111(2) Uani 1 1 d .
C82 C 0.4722(5) -0.1723(4) 0.1994(4) 0.0996(19) Uani 1 1 d .
C83 C 0.4512(5) -0.2188(5) 0.1572(4) 0.123(2) Uani 1 1 d .
H83 H 0.4576 -0.1971 0.1077 0.148 Uiso 1 1 calc R
C84 C 0.4203(6) -0.2986(7) 0.1931(8) 0.166(5) Uani 1 1 d .
H84 H 0.4047 -0.3305 0.1671 0.199 Uiso 1 1 calc R
C85 C 0.4129(8) -0.3297(8) 0.2636(8) 0.172(7) Uani 1 1 d .
H85 H 0.3914 -0.3829 0.2853 0.206 Uiso 1 1 calc R
C86 C 0.4341(6) -0.2900(7) 0.3045(7) 0.157(4) Uani 1 1 d .
H86 H 0.4306 -0.3160 0.3537 0.188 Uiso 1 1 calc R
C87 C 0.4628(5) -0.2060(5) 0.2723(4) 0.117(2) Uani 1 1 d .
H87 H 0.4749 -0.1747 0.3003 0.141 Uiso 1 1 calc R

loop_
_atom_site_aniso_label
_atom_site_aniso_U_11
_atom_site_aniso_U_22
_atom_site_aniso_U_33
_atom_site_aniso_U_23
_atom_site_aniso_U_13
_atom_site_aniso_U_12
C81 0.089(4) 0.071(4) 0.176(7) 0.000(5) -0.015(5) -0.029(4)
C76 0.059(3) 0.071(4) 0.119(5) -0.029(4) -0.002(3) -0.018(3)
C77 0.095(5) 0.100(5) 0.112(5) -0.046(4) 0.013(4) -0.047(4)
C78 0.114(6) 0.190(9) 0.148(7) -0.085(7) 0.047(6) -0.090(6)
C79 0.097(6) 0.195(11) 0.250(12) -0.132(9) 0.036(7) -0.025(7)
C80 0.077(5) 0.100(6) 0.287(12) -0.063(7) -0.013(6) 0.014(4)
C12 0.121(5) 0.078(4) 0.053(3) -0.026(3) -0.008(3) -0.041(4)
C13 0.206(8) 0.117(6) 0.144(7) -0.006(5) -0.081(6) -0.088(6)
C14 0.358(17) 0.068(6) 0.297(14) -0.004(8) -0.178(13) -0.073(8)
C15 0.45(2) 0.073(6) 0.236(13) -0.054(8) -0.196(14) -0.015(9)
C16 0.285(11) 0.119(7) 0.132(7) -0.075(6) -0.084(8) 0.072(8)
C17 0.196(8) 0.108(6) 0.082(4) -0.056(4) -0.035(5) 0.033(5)
O1 0.0290(14) 0.096(2) 0.0505(17) -0.0186(16) -0.0047(13) -0.0266(15)
O2 0.0431(16) 0.081(2) 0.0577(18) -0.0064(16) -0.0153(14) -0.0281(16)
O3 0.0341(16) 0.083(2) 0.097(2) -0.0073(19) -0.0191(16) -0.0249(15)
N1 0.0418(19) 0.062(3) 0.042(2) -0.0066(18) -0.0127(16) -0.0160(17)
N2 0.0408(19) 0.078(3) 0.040(2) -0.0115(19) -0.0070(16) -0.0286(18)
N3 0.0323(17) 0.066(2) 0.037(2) -0.0099(18) -0.0049(15) -0.0161(17)
N4 0.0353(18) 0.088(3) 0.040(2) -0.011(2) -0.0021(16) -0.0276(19)
N5 0.0408(19) 0.061(2) 0.049(2) -0.0004(19) -0.0137(17) -0.0226(17)
N6 0.0368(19) 0.075(3) 0.083(3) 0.009(2) -0.0206(19) -0.028(2)
N7 0.039(2) 0.072(3) 0.086(3) 0.004(2) -0.024(2) -0.026(2)
C1 0.054(3) 0.066(3) 0.049(3) 0.000(2) -0.013(2) -0.023(2)
C2 0.055(3) 0.080(3) 0.052(3) -0.018(3) -0.007(2) -0.026(3)
C3 0.038(2) 0.045(3) 0.043(3) -0.015(2) -0.005(2) -0.003(2)
C4 0.036(2) 0.045(3) 0.047(3) -0.015(2) -0.001(2) -0.0176(19)
C5 0.035(2) 0.066(3) 0.037(2) -0.016(2) 0.0038(18) -0.014(2)
C6 0.036(2) 0.072(3) 0.049(3) -0.013(2) -0.004(2) -0.013(2)
C7 0.050(3) 0.059(3) 0.050(3) -0.021(2) -0.005(2) -0.018(2)
C8 0.051(3) 0.072(3) 0.050(3) -0.032(3) 0.007(2) -0.015(2)
C9 0.043(2) 0.059(3) 0.053(3) -0.015(2) -0.002(2) -0.009(2)
C10 0.052(3) 0.071(3) 0.039(3) -0.013(2) 0.003(2) -0.029(2)
C11 0.074(3) 0.072(4) 0.051(3) -0.023(3) -0.003(2) -0.030(3)
C18 0.068(3) 0.094(4) 0.047(3) -0.025(3) -0.004(2) -0.022(3)
C19 0.078(3) 0.097(4) 0.056(4) -0.021(3) 0.005(3) -0.024(3)
C20 0.111(4) 0.131(5) 0.066(4) -0.038(4) -0.010(3) -0.039(4)
C21 0.127(6) 0.194(9) 0.069(5) -0.054(5) -0.015(4) -0.042(6)
C22 0.100(5) 0.179(9) 0.056(4) -0.043(5) -0.007(4) 0.001(5)
C23 0.081(4) 0.106(5) 0.067(4) -0.010(4) 0.014(3) 0.003(4)
C24 0.058(3) 0.066(3) 0.038(3) -0.011(2) -0.005(2) -0.018(3)
C25 0.068(3) 0.109(5) 0.073(4) -0.027(3) -0.015(3) -0.022(3)
C26 0.080(3) 0.079(4) 0.065(3) -0.023(3) -0.020(3) -0.009(3)
C27 0.126(5) 0.080(4) 0.064(4) -0.015(3) -0.014(4) -0.014(4)
C28 0.121(6) 0.102(6) 0.065(4) -0.015(4) -0.022(4) 0.023(5)
C29 0.075(4) 0.154(7) 0.086(4) -0.045(5) -0.027(3) 0.012(5)
C30 0.046(3) 0.097(4) 0.038(2) -0.017(3) 0.001(2) -0.029(3)
C31 0.046(2) 0.081(4) 0.046(3) -0.024(3) -0.006(2) -0.013(2)
C32 0.037(2) 0.054(3) 0.039(2) -0.001(2) -0.008(2) -0.016(2)
C33 0.039(2) 0.050(3) 0.044(3) -0.007(2) -0.005(2) -0.017(2)
C34 0.040(2) 0.058(3) 0.052(3) -0.003(2) -0.015(2) -0.005(2)
C35 0.043(2) 0.041(3) 0.046(3) 0.006(2) -0.016(2) -0.009(2)
C36 0.041(2) 0.049(3) 0.053(3) -0.003(2) -0.007(2) -0.007(2)
C37 0.048(2) 0.044(3) 0.041(2) 0.005(2) -0.005(2) -0.015(2)
C38 0.053(3) 0.045(3) 0.049(3) 0.006(2) -0.019(2) -0.007(2)
C39 0.055(3) 0.048(3) 0.046(3) 0.004(2) -0.011(2) -0.015(2)
C40 0.056(3) 0.052(3) 0.045(3) -0.001(2) -0.004(2) -0.016(2)
C41 0.069(3) 0.075(4) 0.058(3) 0.006(3) -0.006(3) -0.020(3)
C42 0.052(3) 0.115(5) 0.055(3) 0.012(4) 0.000(2) -0.015(4)
C43 0.086(5) 0.097(5) 0.062(4) -0.021(4) 0.005(3) 0.021(4)
C44 0.085(4) 0.098(5) 0.108(5) -0.041(4) -0.002(4) 0.007(4)
C45 0.069(3) 0.071(4) 0.078(4) -0.014(3) -0.010(3) -0.014(3)
C46 0.066(3) 0.056(3) 0.054(3) 0.018(3) -0.010(3) -0.014(3)
C47 0.086(4) 0.106(5) 0.059(4) -0.011(4) -0.006(3) -0.023(3)
C48 0.122(5) 0.141(7) 0.045(4) 0.012(4) 0.005(4) -0.019(5)
C49 0.111(6) 0.172(9) 0.055(5) 0.022(5) -0.001(4) -0.011(6)
C50 0.107(5) 0.130(6) 0.098(6) 0.042(5) 0.002(5) -0.052(5)
C51 0.097(4) 0.074(4) 0.084(4) 0.018(3) -0.015(3) -0.027(3)
C52 0.058(3) 0.053(3) 0.053(3) -0.005(3) -0.006(2) -0.014(2)
C53 0.080(3) 0.048(3) 0.057(3) 0.008(3) -0.005(3) -0.022(3)
C54 0.104(4) 0.065(4) 0.078(4) -0.012(3) -0.011(3) -0.017(3)
C55 0.173(7) 0.060(4) 0.107(5) -0.029(4) -0.006(5) -0.007(4)
C56 0.150(7) 0.069(5) 0.141(7) -0.023(5) 0.037(6) -0.010(5)
C57 0.089(4) 0.067(4) 0.088(4) -0.002(3) -0.011(3) 0.006(3)
C58 0.107(5) 0.087(5) 0.119(6) 0.003(5) -0.006(5) 0.007(4)
C59 0.063(3) 0.078(3) 0.049(3) -0.010(2) -0.020(2) -0.024(3)
C60 0.040(2) 0.072(3) 0.074(3) -0.001(3) -0.022(2) -0.019(2)
C61 0.035(2) 0.068(3) 0.059(3) -0.010(3) -0.005(2) -0.021(2)
C62 0.040(2) 0.053(3) 0.067(3) -0.014(3) -0.005(2) -0.011(2)
C63 0.037(2) 0.055(3) 0.083(3) -0.017(3) -0.006(2) -0.013(2)
C64 0.064(3) 0.057(3) 0.076(3) -0.022(3) -0.003(3) -0.027(3)
C65 0.103(4) 0.065(4) 0.078(4) -0.020(3) -0.016(3) -0.041(3)
C66 0.114(5) 0.055(4) 0.101(4) 0.000(3) -0.056(4) -0.017(3)
C67 0.074(3) 0.059(3) 0.087(4) -0.007(3) -0.034(3) -0.021(3)
C68 0.071(4) 0.110(5) 0.101(5) -0.050(4) -0.023(3) 0.005(4)
C69 0.065(3) 0.054(3) 0.086(4) -0.013(3) 0.009(3) -0.014(3)
C70 0.127(5) 0.093(5) 0.072(4) -0.014(4) 0.021(4) -0.023(4)
C71 0.182(10) 0.175(9) 0.075(5) -0.041(5) 0.004(6) 0.006(8)
C72 0.134(9) 0.205(13) 0.226(13) -0.088(10) -0.025(8) 0.089(9)
C73 0.068(6) 0.253(13) 0.223(12) -0.007(9) 0.006(6) -0.067(7)
C74 0.075(4) 0.129(6) 0.174(7) -0.005(5) -0.019(5) -0.050(4)
C75 0.076(4) 0.136(6) 0.121(5) -0.053(5) -0.018(4) -0.008(4)
C82 0.108(5) 0.094(5) 0.100(5) -0.013(4) 0.024(4) -0.068(4)
C83 0.117(5) 0.145(6) 0.147(6) -0.087(6) 0.056(4) -0.081(5)
C84 0.082(5) 0.116(8) 0.340(16) -0.140(10) 0.044(9) -0.041(6)
C85 0.079(6) 0.085(7) 0.29(2) -0.003(9) 0.021(9) -0.025(5)
C86 0.099(6) 0.116(9) 0.201(11) 0.018(7) -0.007(6) -0.030(5)
C87 0.131(6) 0.086(5) 0.106(5) -0.001(4) 0.006(4) -0.033(4)

loop_
_atom_type_symbol
_atom_type_description
_atom_type_scat_dispersion_real
_atom_type_scat_dispersion_imag
_atom_type_scat_source
C C 0.0033 0.0016 'International Tables Vol C Tables 4.2.6.8 and 6.1.1.4'
H H 0.0000 0.0000 'International Tables Vol C Tables 4.2.6.8 and 6.1.1.4'
N N 0.0061 0.0033 'International Tables Vol C Tables 4.2.6.8 and 6.1.1.4'
O O 0.0106 0.0060 'International Tables Vol C Tables 4.2.6.8 and 6.1.1.4'

loop_
_geom_angle_atom_site_label_1
_geom_angle_atom_site_label_2
_geom_angle_atom_site_label_3
_geom_angle
C76 C81 C80 120.0
C76 C81 H81 120.0
C80 C81 H81 120.0
C81 C76 C77 120.0
C81 C76 C75 116.8(5)
C77 C76 C75 123.0(4)
C78 C77 C76 120.0
C78 C77 H77 120.0
C76 C77 H77 120.0
C77 C78 C79 120.0
C77 C78 H78 120.0
C79 C78 H78 120.0
C80 C79 C78 120.0
C80 C79 H79 120.0
C78 C79 H79 120.0
C79 C80 C81 120.0
C79 C80 H80 120.0
C81 C80 H80 120.0
C13 C12 C17 120.0
C13 C12 C11 120.8(4)
C17 C12 C11 119.1(4)
C14 C13 C12 120.0
C14 C13 H13 120.0
C12 C13 H13 120.0
C13 C14 C15 120.0
C13 C14 H14 120.0
C15 C14 H14 120.0
C14 C15 C16 120.0
C14 C15 H15 120.0
C16 C15 H15 120.0
C17 C16 C15 120.0
C17 C16 H16 120.0
C15 C16 H16 120.0
C16 C17 C12 120.0
C16 C17 H17 120.0
C12 C17 H17 120.0
C1 N1 C30 110.1(3)
C1 N1 C59 111.0(3)
C30 N1 C59 112.8(3)
C3 N2 C2 122.7(3)
C3 N2 H90 118.7
C2 N2 H90 118.7
C3 N3 C4 127.4(3)
C3 N3 H91 116.3
C4 N3 H91 116.3
C32 N4 C31 122.3(3)
C32 N4 H92 118.9
C31 N4 H92 118.9
C32 N5 C33 124.9(3)
C32 N5 H93 117.5
C33 N5 H93 117.5
C61 N6 C60 125.7(3)
C61 N6 H94 117.2
C60 N6 H94 117.2
C61 N7 C62 129.6(3)
C61 N7 H95 115.2
C62 N7 H95 115.2
N1 C1 C2 112.5(3)
N1 C1 H1A 109.1
C2 C1 H1A 109.1
N1 C1 H1B 109.1
C2 C1 H1B 109.1
H1A C1 H1B 107.8
N2 C2 C1 110.7(3)
N2 C2 H2A 109.5
C1 C2 H2A 109.5
N2 C2 H2B 109.5
C1 C2 H2B 109.5
H2A C2 H2B 108.1
O1 C3 N2 121.4(4)
O1 C3 N3 124.0(3)
N2 C3 N3 114.6(3)
C5 C4 C9 118.5(3)
C5 C4 N3 123.0(3)
C9 C4 N3 118.5(3)
C4 C5 C6 120.2(4)
C4 C5 H5 119.9
C6 C5 H5 119.9
C7 C6 C5 122.4(4)
C7 C6 H6 118.8
C5 C6 H6 118.8
C6 C7 C8 116.9(4)
C6 C7 C10 121.7(4)
C8 C7 C10 121.4(4)
C9 C8 C7 121.2(4)
C9 C8 H8 119.4
C7 C8 H8 119.4
C8 C9 C4 120.9(4)
C8 C9 H9 119.6
C4 C9 H9 119.6
C11 C10 C7 123.8(4)
C11 C10 C24 121.8(4)
C7 C10 C24 114.4(4)
C10 C11 C18 122.5(4)
C10 C11 C12 124.6(4)
C18 C11 C12 112.9(4)
C19 C18 C20 118.6(5)
C19 C18 C11 122.3(5)
C20 C18 C11 119.0(5)
C18 C19 C23 119.5(5)
C18 C19 H19 120.3
C23 C19 H19 120.3
C21 C20 C18 121.8(6)
C21 C20 H20 119.1
C18 C20 H20 119.1
C22 C21 C20 118.5(7)
C22 C21 H21 120.7
C20 C21 H21 120.7
C21 C22 C23 122.0(7)
C21 C22 H22 119.0
C23 C22 H22 119.0
C22 C23 C19 119.5(6)
C22 C23 H23 120.3
C19 C23 H23 120.3
C26 C24 C25 116.0(5)
C26 C24 C10 121.8(4)
C25 C24 C10 122.2(5)
C29 C25 C24 122.1(6)
C29 C25 H25 119.0
C24 C25 H25 118.9
C24 C26 C27 123.2(5)
C24 C26 H26 118.4
C27 C26 H26 118.4
C28 C27 C26 118.8(6)
C28 C27 H27 120.6
C26 C27 H27 120.6
C27 C28 C29 119.1(6)
C27 C28 H28 120.4
C29 C28 H28 120.4
C25 C29 C28 120.6(6)
C25 C29 H29 119.7
C28 C29 H29 119.7
N1 C30 C31 111.7(3)
N1 C30 H30A 109.3
C31 C30 H30A 109.3
N1 C30 H30B 109.3
C31 C30 H30B 109.3
H30A C30 H30B 107.9
N4 C31 C30 111.9(3)
N4 C31 H31A 109.2
C30 C31 H31A 109.2
N4 C31 H31B 109.2
C30 C31 H31B 109.2
H31A C31 H31B 107.9
O2 C32 N4 122.4(3)
O2 C32 N5 120.5(4)
N4 C32 N5 117.1(3)
C34 C33 C35 118.4(4)
C34 C33 N5 120.7(3)
C35 C33 N5 120.9(3)
C33 C34 C38 120.8(4)
C33 C34 H34 119.6
C38 C34 H34 119.6
C36 C35 C33 120.3(3)
C36 C35 H35 119.8
C33 C35 H35 119.8
C35 C36 C37 121.8(4)
C35 C36 H36 119.1
C37 C36 H36 119.1
C36 C37 C38 116.9(4)
C36 C37 C39 120.1(3)
C38 C37 C39 123.0(4)
C34 C38 C37 121.6(4)
C34 C38 H38 119.2
C37 C38 H38 119.2
C52 C39 C40 120.4(4)
C52 C39 C37 123.8(4)
C40 C39 C37 115.6(3)
C41 C40 C45 116.3(4)
C41 C40 C39 122.7(4)
C45 C40 C39 120.9(4)
C40 C41 C42 121.0(5)
C40 C41 H41 119.5
C42 C41 H41 119.5
C43 C42 C41 120.4(5)
C43 C42 H42 119.8
C41 C42 H42 119.8
C42 C43 C44 120.3(6)
C42 C43 H43 119.8
C44 C43 H43 119.8
C43 C44 C45 119.5(6)
C43 C44 H44 120.3
C45 C44 H44 120.3
C44 C45 C40 122.6(5)
C44 C45 H45 118.7
C40 C45 H45 118.7
C47 C46 C51 118.8(5)
C47 C46 C52 122.2(5)
C51 C46 C52 119.0(5)
C46 C47 C48 119.7(6)
C46 C47 H47 120.2
C48 C47 H47 120.2
C49 C48 C47 121.6(8)
C49 C48 H48 119.2
C47 C48 H48 119.2
C50 C49 C48 119.0(8)
C50 C49 H49 120.5
C48 C49 H49 120.5
C49 C50 C51 120.9(8)
C49 C50 H50 119.5
C51 C50 H50 119.5
C50 C51 C46 119.9(6)
C50 C51 H51 120.0
C46 C51 H51 120.0
C39 C52 C53 123.6(4)
C39 C52 C46 122.0(4)
C53 C52 C46 114.3(4)
C57 C53 C54 117.6(5)
C57 C53 C52 121.8(5)
C54 C53 C52 120.2(4)
C55 C54 C53 121.9(5)
C55 C54 H54 119.1
C53 C54 H54 119.1
C54 C55 C56 117.5(6)
C54 C55 H55 121.3
C56 C55 H55 121.3
C58 C56 C55 122.4(7)
C58 C56 H56 118.8
C55 C56 H56 118.8
C58 C57 C53 121.4(6)
C58 C57 H57 119.3
C53 C57 H57 119.3
C57 C58 C56 119.1(6)
C57 C58 H58 120.4
C56 C58 H58 120.4
N1 C59 C60 112.5(3)
N1 C59 H59A 109.1
C60 C59 H59A 109.1
N1 C59 H59B 109.1
C60 C59 H59B 109.1
H59A C59 H59B 107.8
N6 C60 C59 108.4(3)
N6 C60 H60A 110.0
C59 C60 H60A 110.0
N6 C60 H60B 110.0
C59 C60 H60B 110.0
H60A C60 H60B 108.4
O3 C61 N6 122.6(4)
O3 C61 N7 122.6(4)
N6 C61 N7 114.8(3)
C63 C62 N7 124.7(4)
C63 C62 C67 116.7(4)
N7 C62 C67 118.6(4)
C64 C63 C62 120.9(4)
C64 C63 H63 119.5
C62 C63 H63 119.5
C65 C64 C63 122.5(4)
C65 C64 H64 118.8
C63 C64 H64 118.8
C64 C65 C66 117.4(5)
C64 C65 C68 117.0(4)
C66 C65 C68 125.5(5)
C67 C66 C65 121.5(5)
C67 C66 H66 119.3
C65 C66 H66 119.3
C66 C67 C62 120.9(4)
C66 C67 H67 119.5
C62 C67 H67 119.5
C75 C68 C69 129.9(7)
C75 C68 C65 116.2(6)
C69 C68 C65 113.9(5)
C70 C69 C74 118.1(6)
C70 C69 C68 118.8(5)
C74 C69 C68 122.7(6)
C69 C70 C71 122.3(7)
C69 C70 H70 118.9
C71 C70 H70 118.9
C72 C71 C70 113.3(9)
C72 C71 H71 123.3
C70 C71 H71 123.3
C73 C72 C71 127.6(12)
C73 C72 H72 116.2
C71 C72 H72 116.2
C72 C73 C74 116.3(11)
C72 C73 H73 121.9
C74 C73 H73 121.9
C73 C74 C69 122.0(8)
C73 C74 H74 119.0
C69 C74 H74 119.0
C68 C75 C76 130.6(7)
C68 C75 C82 115.2(6)
C76 C75 C82 114.2(5)
C87 C82 C83 120.3(6)
C87 C82 C75 122.2(7)
C83 C82 C75 117.2(6)
C84 C83 C82 117.0(8)
C84 C83 H83 121.5
C82 C83 H83 121.5
C85 C84 C83 121.1(12)
C85 C84 H84 119.5
C83 C84 H84 119.5
C86 C85 C84 123.8(14)
C86 C85 H85 118.1
C84 C85 H85 118.1
C85 C86 C87 118.8(13)
C85 C86 H86 120.6
C87 C86 H86 120.6
C82 C87 C86 118.9(8)
C82 C87 H87 120.6
C86 C87 H87 120.6

loop_
_geom_bond_atom_site_label_1
_geom_bond_atom_site_label_2
_geom_bond_distance
C81 C76 1.3900
C81 C80 1.3900
C81 H81 0.9300
C76 C77 1.3900
C76 C75 1.522(7)
C77 C78 1.3900
C77 H77 0.9300
C78 C79 1.3900
C78 H78 0.9300
C79 C80 1.3900
C79 H79 0.9300
C80 H80 0.9300
C12 C13 1.3900
C12 C17 1.3900
C12 C11 1.515(6)
C13 C14 1.3900
C13 H13 0.9300
C14 C15 1.3900
C14 H14 0.9300
C15 C16 1.3900
C15 H15 0.9300
C16 C17 1.3900
C16 H16 0.9300
C17 H17 0.9300
O1 C3 1.248(4)
O2 C32 1.256(4)
O3 C61 1.246(4)
N1 C1 1.477(5)
N1 C30 1.487(5)
N1 C59 1.491(4)
N2 C3 1.356(4)
N2 C2 1.439(5)
N2 H90 0.8600
N3 C3 1.364(5)
N3 C4 1.414(4)
N3 H91 0.8600
N4 C32 1.346(4)
N4 C31 1.450(4)
N4 H92 0.8600
N5 C32 1.379(4)
N5 C33 1.418(5)
N5 H93 0.8600
N6 C61 1.340(5)
N6 C60 1.440(5)
N6 H94 0.8600
N7 C61 1.362(5)
N7 C62 1.402(5)
N7 H95 0.8600
C1 C2 1.542(5)
C1 H1A 0.9700
C1 H1B 0.9700
C2 H2A 0.9700
C2 H2B 0.9700
C4 C5 1.375(5)
C4 C9 1.394(5)
C5 C6 1.398(5)
C5 H5 0.9300
C6 C7 1.377(5)
C6 H6 0.9300
C7 C8 1.403(5)
C7 C10 1.496(5)
C8 C9 1.386(5)
C8 H8 0.9300
C9 H9 0.9300
C10 C11 1.349(5)
C10 C24 1.506(6)
C11 C18 1.507(6)
C18 C19 1.383(7)
C18 C20 1.408(7)
C19 C23 1.413(7)
C19 H19 0.9300
C20 C21 1.385(8)
C20 H20 0.9300
C21 C22 1.357(9)
C21 H21 0.9300
C22 C23 1.386(9)
C22 H22 0.9300
C23 H23 0.9300
C24 C26 1.385(6)
C24 C25 1.387(6)
C25 C29 1.375(7)
C25 H25 0.9300
C26 C27 1.400(7)
C26 H26 0.9300
C27 C28 1.374(8)
C27 H27 0.9300
C28 C29 1.393(8)
C28 H28 0.9300
C29 H29 0.9300
C30 C31 1.538(6)
C30 H30A 0.9700
C30 H30B 0.9700
C31 H31A 0.9700
C31 H31B 0.9700
C33 C34 1.381(5)
C33 C35 1.403(5)
C34 C38 1.391(5)
C34 H34 0.9300
C35 C36 1.391(5)
C35 H35 0.9300
C36 C37 1.394(5)
C36 H36 0.9300
C37 C38 1.401(5)
C37 C39 1.501(5)
C38 H38 0.9300
C39 C52 1.368(5)
C39 C40 1.482(6)
C40 C41 1.387(6)
C40 C45 1.415(6)
C41 C42 1.404(7)
C41 H41 0.9300
C42 C43 1.369(8)
C42 H42 0.9300
C43 C44 1.370(8)
C43 H43 0.9300
C44 C45 1.374(7)
C44 H44 0.9300
C45 H45 0.9300
C46 C47 1.376(6)
C46 C51 1.421(7)
C46 C52 1.501(6)
C47 C48 1.396(7)
C47 H47 0.9300
C48 C49 1.389(10)
C48 H48 0.9300
C49 C50 1.358(10)
C49 H49 0.9300
C50 C51 1.397(8)
C50 H50 0.9300
C51 H51 0.9300
C52 C53 1.484(6)
C53 C57 1.393(6)
C53 C54 1.411(6)
C54 C55 1.375(7)
C54 H54 0.9300
C55 C56 1.387(9)
C55 H55 0.9300
C56 C58 1.378(9)
C56 H56 0.9300
C57 C58 1.364(8)
C57 H57 0.9300
C58 H58 0.9300
C59 C60 1.502(5)
C59 H59A 0.9700
C59 H59B 0.9700
C60 H60A 0.9700
C60 H60B 0.9700
C62 C63 1.396(5)
C62 C67 1.413(6)
C63 C64 1.370(6)
C63 H63 0.9300
C64 C65 1.365(6)
C64 H64 0.9300
C65 C66 1.394(7)
C65 C68 1.627(8)
C66 C67 1.367(6)
C66 H66 0.9300
C67 H67 0.9300
C68 C75 1.211(7)
C68 C69 1.504(7)
C69 C70 1.363(7)
C69 C74 1.394(7)
C70 C71 1.431(10)
C70 H70 0.9300
C71 C72 1.388(14)
C71 H71 0.9300
C72 C73 1.320(14)
C72 H72 0.9300
C73 C74 1.384(10)
C73 H73 0.9300
C74 H74 0.9300
C75 C82 1.605(9)
C82 C87 1.369(8)
C82 C83 1.411(8)
C83 C84 1.394(11)
C83 H83 0.9300
C84 C85 1.324(13)
C84 H84 0.9300
C85 C86 1.307(13)
C85 H85 0.9300
C86 C87 1.427(10)
C86 H86 0.9300
C87 H87 0.9300

loop_
_platon_squeeze_void_nr
_platon_squeeze_void_average_x
_platon_squeeze_void_average_y
_platon_squeeze_void_average_z
_platon_squeeze_void_volume
_platon_squeeze_void_count_electrons
_platon_squeeze_void_content
1 0.000 0.000 0.000 277 65 ' '
2 0.147 0.895 0.419 29 3 ' '
3 0.221 0.292 0.323 10 0 ' '
4 0.500 0.500 0.500 71 7 ' '
5 0.434 -0.021 0.705 18 1 ' '
6 0.472 0.220 0.219 8 0 ' '
7 0.528 0.780 0.781 8 0 ' '
8 0.565 0.021 0.295 18 1 ' '
9 0.779 0.708 0.677 10 0 ' '
10 0.853 0.105 0.581 29 3 ' '
